data_1515647
loop_
_publ_author_name
'Kummer, David A.'
'Li, Derun'
'Dion, Amelie'
'Myers, Andrew G.'

_publ_section_title
;
 A practical, convergent route to the key precursor to the tetracycline
 antibiotics.
;
_journal_issue 9
_journal_name_full 'Chemical science (Royal Society of Chemistry : 2010)'
_journal_page_first 1710
_journal_page_last 1718
_journal_paper_doi 10.1039/C1SC00303H
_journal_volume 2
_journal_year 2011
_chemical_formula_sum 'C20 H18 N2 O4'
_chemical_formula_weight 350.36
_chemical_name_systematic
;
?
;
_space_group_IT_number 2
_symmetry_cell_setting triclinic
_symmetry_space_group_name_Hall '-P 1'
_symmetry_space_group_name_H-M 'P -1'
_atom_sites_solution_hydrogens geom
_atom_sites_solution_primary direct
_atom_sites_solution_secondary difmap
_audit_creation_method SHELXL-97
_cell_angle_alpha 101.300(15)
_cell_angle_beta 98.534(14)
_cell_angle_gamma 106.220(14)
_cell_formula_units_Z 2
_cell_length_a 8.4645(18)
_cell_length_b 9.265(2)
_cell_length_c 13.880(3)
_cell_measurement_reflns_used 1308
_cell_measurement_temperature 100(2)
_cell_measurement_theta_max 20.26
_cell_measurement_theta_min 2.24
_cell_volume 1000.8(4)
_computing_cell_refinement 'Bruker Saint v7.23A (Bruker, 2005)'
_computing_data_collection 'APEX II (Bruker, 2007)'
_computing_data_reduction 'Bruker Saint v7.23A (Bruker, 2005)'
_computing_molecular_graphics 'Bruker SHELXTL'
_computing_publication_material 'Bruker SHELXTL'
_computing_structure_refinement 'SHELXL-97 (Sheldrick, 1997)'
_computing_structure_solution 'SHELXS-97 (Sheldrick, 1997)'
_diffrn_ambient_temperature 100(2)
_diffrn_measured_fraction_theta_full 0.968
_diffrn_measured_fraction_theta_max 0.968
_diffrn_measurement_device_type 'CCD area detector'
_diffrn_measurement_method 'phi and omega scans'
_diffrn_radiation_monochromator graphite
_diffrn_radiation_source 'fine-focus sealed tube'
_diffrn_radiation_type MoK\a
_diffrn_radiation_wavelength 0.71073
_diffrn_reflns_av_R_equivalents 0.0789
_diffrn_reflns_av_sigmaI/netI 0.1498
_diffrn_reflns_limit_h_max 10
_diffrn_reflns_limit_h_min -10
_diffrn_reflns_limit_k_max 11
_diffrn_reflns_limit_k_min -10
_diffrn_reflns_limit_l_max 17
_diffrn_reflns_limit_l_min -16
_diffrn_reflns_number 11619
_diffrn_reflns_theta_full 26.06
_diffrn_reflns_theta_max 26.06
_diffrn_reflns_theta_min 2.36
_exptl_absorpt_coefficient_mu 0.082
_exptl_absorpt_correction_T_max 0.9975
_exptl_absorpt_correction_T_min 0.9870
_exptl_absorpt_correction_type multi-scan
_exptl_absorpt_process_details 'SADABS (Bruker, 2005)'
_exptl_crystal_colour colorless
_exptl_crystal_density_diffrn 1.163
_exptl_crystal_density_method 'not measured'
_exptl_crystal_description needle
_exptl_crystal_F_000 368
_exptl_crystal_size_max 0.16
_exptl_crystal_size_mid 0.08
_exptl_crystal_size_min 0.03
_refine_diff_density_max 0.236
_refine_diff_density_min -0.324
_refine_diff_density_rms 0.070
_refine_ls_extinction_method none
_refine_ls_goodness_of_fit_ref 1.000
_refine_ls_hydrogen_treatment constr
_refine_ls_matrix_type full
_refine_ls_number_parameters 287
_refine_ls_number_reflns 3833
_refine_ls_number_restraints 289
_refine_ls_restrained_S_all 0.967
_refine_ls_R_factor_all 0.1916
_refine_ls_R_factor_gt 0.0895
_refine_ls_shift/su_max 0.000
_refine_ls_shift/su_mean 0.000
_refine_ls_structure_factor_coef Fsqd
_refine_ls_weighting_details 'calc w=1/[\s^2^(Fo^2^)+(0.0136P)^2^+1.6470P] where P=(Fo^2^+2Fc^2^)/3'
_refine_ls_weighting_scheme calc
_refine_ls_wR_factor_gt 0.1646
_refine_ls_wR_factor_ref 0.1873
_reflns_number_gt 1391
_reflns_number_total 3833
_reflns_threshold_expression >2sigma(I)
_cod_data_source_file c1sc00303h.txt
_cod_data_source_block AD-1-290-impunety
_cod_depositor_comments
;
The following automatic conversions were performed:

'_symmetry_cell_setting' value 'Triclinic' changed to 'triclinic'
according to
/usr/data/users/saulius/automatic-downloads/retrospective/RSC/lib/dictionaries/cif_core.dic
dictionary named 'cif_core.dic' version 2.4.2 from
2011-04-26.

'_exptl_absorpt_correction_type' value 'MULTI-SCAN'
changed to 'multi-scan' according to
/usr/data/users/saulius/automatic-downloads/retrospective/RSC/lib/dictionaries/cif_core.dic
dictionary named 'cif_core.dic' version 2.4.2 from 2011-04-26.

Automatic conversion script
Id: cif_fix_values 2281 2013-09-26 08:29:07Z andrius 
;
_cod_original_sg_symbol_H-M P-1
_cod_database_code 1515647

loop_
_symmetry_equiv_pos_as_xyz
'x, y, z'
'-x, -y, -z'

loop_
_atom_site_label
_atom_site_type_symbol
_atom_site_fract_x
_atom_site_fract_y
_atom_site_fract_z
_atom_site_U_iso_or_equiv
_atom_site_adp_type
_atom_site_occupancy
_atom_site_symmetry_multiplicity
_atom_site_calc_flag
_atom_site_refinement_flags
_atom_site_disorder_assembly
_atom_site_disorder_group
O1 O -0.0390(4) 0.1222(4) 0.4260(2) 0.0461(10) Uani 1 1 d . A .
O2 O -0.1231(4) 0.2710(4) 0.3077(2) 0.0462(10) Uani 1 1 d . . .
H2O H -0.1080 0.2605 0.3771 0.055 Uiso 1 1 d R . .
N1 N 0.0990(5) -0.0424(5) 0.3902(3) 0.0516(13) Uani 1 1 d . A .
H1NA H 0.0867 -0.0943 0.4382 0.062 Uiso 1 1 d R . .
H1NB H 0.1568 -0.0686 0.3505 0.062 Uiso 1 1 d R . .
N2 N -0.0937(6) 0.3863(5) 0.1405(3) 0.0460(12) Uani 1 1 d . . .
C1 C 0.0537(6) 0.1150(6) 0.2755(3) 0.0355(13) Uani 1 1 d . A .
C2 C -0.0264(6) 0.2199(6) 0.2480(4) 0.0375(13) Uani 1 1 d . . .
C3 C -0.0131(6) 0.2754(6) 0.1666(4) 0.0394(13) Uani 1 1 d . . .
C4 C 0.0865(6) 0.2268(6) 0.1000(3) 0.0351(12) Uani 1 1 d . . .
C5 C 0.1059(6) 0.2752(6) 0.0130(3) 0.0407(13) Uani 1 1 d . . .
H5A H 0.0501 0.3444 -0.0060 0.049 Uiso 1 1 calc R . .
C6 C 0.2046(7) 0.2241(6) -0.0458(4) 0.0456(14) Uani 1 1 d . . .
H6A H 0.2160 0.2586 -0.1053 0.055 Uiso 1 1 calc R . .
C7 C 0.2890(7) 0.1231(6) -0.0211(4) 0.0501(16) Uani 1 1 d . A .
H7A H 0.3567 0.0878 -0.0630 0.060 Uiso 1 1 calc R . .
C8 C 0.2723(6) 0.0769(6) 0.0634(4) 0.0409(13) Uani 1 1 d . . .
C9 C 0.1716(6) 0.1252(6) 0.1270(4) 0.0361(13) Uani 1 1 d . A .
C10 C 0.1506(6) 0.0690(6) 0.2111(4) 0.0372(13) Uani 1 1 d . . .
C11 C 0.0378(6) 0.0648(6) 0.3663(4) 0.0399(13) Uani 1 1 d . . .
C12 C -0.2747(7) 0.3244(7) 0.1164(4) 0.0566(16) Uani 1 1 d . . .
H12A H -0.3221 0.4038 0.0997 0.085 Uiso 1 1 calc R . .
H12B H -0.3143 0.2935 0.1745 0.085 Uiso 1 1 calc R . .
H12C H -0.3111 0.2338 0.0587 0.085 Uiso 1 1 calc R . .
C13 C -0.0290(7) 0.5341(6) 0.2142(4) 0.0555(16) Uani 1 1 d . . .
H13A H -0.0868 0.6051 0.1940 0.083 Uiso 1 1 calc R . .
H13B H 0.0922 0.5784 0.2187 0.083 Uiso 1 1 calc R . .
H13C H -0.0486 0.5193 0.2800 0.083 Uiso 1 1 calc R . .
O3 O 0.329(3) -0.043(3) 0.0800(13) 0.041(3) Uani 0.363(9) 1 d PDU A 1
O4 O 0.248(4) -0.031(6) 0.241(2) 0.036(3) Uani 0.363(9) 1 d PDU A 1
C14 C 0.289(2) -0.104(2) 0.1498(11) 0.0393(14) Uani 0.363(9) 1 d PDU A 1
H14A H 0.1810 -0.1874 0.1152 0.047 Uiso 0.363(9) 1 calc PR A 1
C15 C 0.3957(17) -0.1922(15) 0.1852(11) 0.040(2) Uani 0.363(9) 1 d PGDU A 1
C16 C 0.3571(17) -0.3516(15) 0.1490(11) 0.044(3) Uani 0.363(9) 1 d PGU A 1
H16A H 0.2611 -0.4079 0.0964 0.053 Uiso 0.363(9) 1 calc PR A 1
C17 C 0.459(2) -0.4288(11) 0.1897(14) 0.046(3) Uani 0.363(9) 1 d PGU A 1
H17A H 0.4325 -0.5378 0.1650 0.056 Uiso 0.363(9) 1 calc PR A 1
C18 C 0.599(2) -0.3466(16) 0.2666(15) 0.047(3) Uani 0.363(9) 1 d PGU A 1
H18A H 0.6690 -0.3993 0.2945 0.056 Uiso 0.363(9) 1 calc PR A 1
C19 C 0.6380(18) -0.1871(16) 0.3028(12) 0.047(3) Uani 0.363(9) 1 d PGU A 1
H19A H 0.7340 -0.1309 0.3554 0.057 Uiso 0.363(9) 1 calc PR A 1
C20 C 0.5362(19) -0.1099(11) 0.2621(11) 0.041(3) Uani 0.363(9) 1 d PGU A 1
H20A H 0.5626 -0.0010 0.2868 0.049 Uiso 0.363(9) 1 calc PR A 1
O3' O 0.3662(16) -0.0114(15) 0.0985(7) 0.040(2) Uani 0.637(9) 1 d PDU A 2
O4' O 0.230(2) -0.033(4) 0.2272(11) 0.033(2) Uani 0.637(9) 1 d PDU A 2
C14' C 0.3844(12) -0.0157(12) 0.1909(7) 0.0393(14) Uani 0.637(9) 1 d PDU A 2
H14B H 0.4690 0.0845 0.2319 0.047 Uiso 0.637(9) 1 calc PR A 2
C15' C 0.4480(11) -0.1438(8) 0.2102(6) 0.0388(17) Uani 0.637(9) 1 d PGDU A 2
C16' C 0.3753(10) -0.2958(9) 0.1523(6) 0.046(2) Uani 0.637(9) 1 d PGU A 2
H16B H 0.2826 -0.3206 0.0975 0.055 Uiso 0.637(9) 1 calc PR A 2
C17' C 0.4385(12) -0.4115(7) 0.1747(7) 0.047(2) Uani 0.637(9) 1 d PGU A 2
H17B H 0.3889 -0.5153 0.1352 0.057 Uiso 0.637(9) 1 calc PR A 2
C18' C 0.5743(12) -0.3751(7) 0.2550(8) 0.049(2) Uani 0.637(9) 1 d PGU A 2
H18B H 0.6175 -0.4542 0.2703 0.059 Uiso 0.637(9) 1 calc PR A 2
C19' C 0.6469(10) -0.2232(9) 0.3128(6) 0.046(2) Uani 0.637(9) 1 d PGU A 2
H19B H 0.7397 -0.1983 0.3677 0.055 Uiso 0.637(9) 1 calc PR A 2
C20' C 0.5837(10) -0.1075(6) 0.2904(6) 0.046(2) Uani 0.637(9) 1 d PGU A 2
H20B H 0.6334 -0.0037 0.3300 0.055 Uiso 0.637(9) 1 calc PR A 2

loop_
_atom_site_aniso_label
_atom_site_aniso_U_11
_atom_site_aniso_U_22
_atom_site_aniso_U_33
_atom_site_aniso_U_23
_atom_site_aniso_U_13
_atom_site_aniso_U_12
O1 0.062(2) 0.064(3) 0.041(2) 0.0276(18) 0.0337(18) 0.043(2)
O2 0.061(3) 0.070(3) 0.038(2) 0.0270(19) 0.0321(18) 0.050(2)
N1 0.068(3) 0.081(3) 0.047(3) 0.044(3) 0.041(2) 0.053(3)
N2 0.057(3) 0.066(3) 0.042(3) 0.025(2) 0.025(2) 0.046(3)
C1 0.047(3) 0.051(3) 0.030(3) 0.024(2) 0.022(2) 0.033(3)
C2 0.037(3) 0.049(4) 0.038(3) 0.013(3) 0.020(2) 0.023(3)
C3 0.048(3) 0.055(4) 0.038(3) 0.023(3) 0.022(3) 0.037(3)
C4 0.043(3) 0.048(3) 0.029(3) 0.019(2) 0.017(2) 0.027(3)
C5 0.057(4) 0.051(4) 0.031(3) 0.017(3) 0.018(3) 0.034(3)
C6 0.066(4) 0.063(4) 0.031(3) 0.026(3) 0.025(3) 0.040(3)
C7 0.063(4) 0.078(4) 0.046(3) 0.035(3) 0.034(3) 0.053(4)
C8 0.041(3) 0.055(4) 0.043(3) 0.020(3) 0.019(3) 0.030(3)
C9 0.040(3) 0.044(3) 0.037(3) 0.019(3) 0.019(2) 0.023(3)
C10 0.038(3) 0.048(3) 0.040(3) 0.024(3) 0.017(2) 0.024(3)
C11 0.043(3) 0.055(4) 0.035(3) 0.019(3) 0.018(2) 0.025(3)
C12 0.066(4) 0.075(4) 0.052(4) 0.021(3) 0.020(3) 0.053(4)
C13 0.062(4) 0.060(4) 0.074(4) 0.040(3) 0.030(3) 0.043(3)
O3 0.049(6) 0.063(6) 0.031(5) 0.020(4) 0.019(4) 0.039(5)
O4 0.043(5) 0.053(5) 0.040(5) 0.025(6) 0.024(5) 0.040(5)
C14 0.046(3) 0.058(3) 0.036(3) 0.023(3) 0.024(3) 0.036(2)
C15 0.049(4) 0.055(4) 0.041(4) 0.024(4) 0.029(4) 0.036(4)
C16 0.056(5) 0.056(5) 0.046(4) 0.030(4) 0.025(4) 0.038(4)
C17 0.049(5) 0.059(4) 0.054(5) 0.029(4) 0.019(4) 0.039(4)
C18 0.050(4) 0.055(4) 0.057(4) 0.026(4) 0.022(4) 0.037(4)
C19 0.051(4) 0.054(4) 0.057(4) 0.029(4) 0.018(4) 0.035(4)
C20 0.048(5) 0.053(4) 0.045(5) 0.027(4) 0.023(4) 0.037(4)
O3' 0.049(5) 0.066(5) 0.032(4) 0.023(4) 0.023(3) 0.044(4)
O4' 0.044(4) 0.050(3) 0.032(4) 0.026(4) 0.022(4) 0.036(4)
C14' 0.046(3) 0.058(3) 0.036(3) 0.023(3) 0.024(3) 0.036(2)
C15' 0.045(4) 0.055(3) 0.040(4) 0.027(3) 0.025(3) 0.035(3)
C16' 0.054(4) 0.056(4) 0.050(4) 0.026(4) 0.025(3) 0.038(4)
C17' 0.051(4) 0.060(3) 0.053(4) 0.029(3) 0.021(3) 0.038(3)
C18' 0.051(4) 0.058(4) 0.059(4) 0.024(3) 0.022(3) 0.037(3)
C19' 0.052(4) 0.049(4) 0.060(4) 0.027(3) 0.018(3) 0.038(3)
C20' 0.054(4) 0.052(4) 0.055(4) 0.027(3) 0.019(3) 0.040(3)

loop_
_atom_type_symbol
_atom_type_description
_atom_type_scat_dispersion_real
_atom_type_scat_dispersion_imag
_atom_type_scat_source
C C 0.0033 0.0016 'International Tables Vol C Tables 4.2.6.8 and 6.1.1.4'
H H 0.0000 0.0000 'International Tables Vol C Tables 4.2.6.8 and 6.1.1.4'
N N 0.0061 0.0033 'International Tables Vol C Tables 4.2.6.8 and 6.1.1.4'
O O 0.0106 0.0060 'International Tables Vol C Tables 4.2.6.8 and 6.1.1.4'

loop_
_geom_angle_atom_site_label_1
_geom_angle_atom_site_label_2
_geom_angle_atom_site_label_3
_geom_angle
C2 O2 H2O 118.6
C11 N1 H1NA 132.8
C11 N1 H1NB 111.9
H1NA N1 H1NB 115.3
C12 N2 C13 113.5(4)
C12 N2 C3 113.0(4)
C13 N2 C3 112.1(4)
C10 C1 C2 115.3(4)
C10 C1 C11 123.5(4)
C2 C1 C11 121.2(4)
C3 C2 O2 116.6(4)
C3 C2 C1 124.6(4)
O2 C2 C1 118.8(4)
C2 C3 C4 119.8(4)
C2 C3 N2 123.8(4)
C4 C3 N2 116.3(4)
C5 C4 C9 118.8(4)
C5 C4 C3 124.3(4)
C9 C4 C3 116.9(4)
C6 C5 C4 120.5(4)
C6 C5 H5A 119.8
C4 C5 H5A 119.8
C5 C6 C7 121.8(5)
C5 C6 H6A 119.1
C7 C6 H6A 119.1
C8 C7 C6 118.1(5)
C8 C7 H7A 120.9
C6 C7 H7A 120.9
C7 C8 O3 118.9(9)
C7 C8 O3' 121.5(6)
C7 C8 C9 122.7(4)
O3 C8 C9 117.3(9)
O3' C8 C9 115.6(6)
C10 C9 C4 120.8(4)
C10 C9 C8 121.1(4)
C4 C9 C8 118.1(4)
O4' C10 C9 116.1(7)
O4' C10 C1 121.3(7)
C9 C10 C1 122.5(4)
C9 C10 O4 120.0(11)
C1 C10 O4 117.1(10)
O1 C11 N1 117.1(4)
O1 C11 C1 120.1(4)
N1 C11 C1 122.8(5)
N2 C12 H12A 109.5
N2 C12 H12B 109.5
H12A C12 H12B 109.5
N2 C12 H12C 109.5
H12A C12 H12C 109.5
H12B C12 H12C 109.5
N2 C13 H13A 109.5
N2 C13 H13B 109.5
H13A C13 H13B 109.5
N2 C13 H13C 109.5
H13A C13 H13C 109.5
H13B C13 H13C 109.5
C14 O3 C8 119(2)
C14 O4 C10 106(2)
O3 C14 O4 127(3)
O3 C14 C15 115.9(18)
O4 C14 C15 104(2)
O3 C14 H14A 102.2
O4 C14 H14A 102.2
C15 C14 H14A 102.2
C16 C15 C20 120.0
C16 C15 C14 123.2(11)
C20 C15 C14 116.7(11)
C15 C16 C17 120.0
C15 C16 H16A 120.0
C17 C16 H16A 120.0
C18 C17 C16 120.0
C18 C17 H17A 120.0
C16 C17 H17A 120.0
C17 C18 C19 120.0
C17 C18 H18A 120.0
C19 C18 H18A 120.0
C18 C19 C20 120.0
C18 C19 H19A 120.0
C20 C19 H19A 120.0
C19 C20 C15 120.0
C19 C20 H20A 120.0
C15 C20 H20A 120.0
C14' O3' C8 119.3(11)
C10 O4' C14' 116(2)
O3' C14' O4' 113.0(11)
O3' C14' C15' 112.4(9)
O4' C14' C15' 107.7(14)
O3' C14' H14B 107.9
O4' C14' H14B 107.9
C15' C14' H14B 107.9
C16' C15' C20' 120.0
C16' C15' C14' 122.5(6)
C20' C15' C14' 117.5(6)
C15' C16' C17' 120.0
C15' C16' H16B 120.0
C17' C16' H16B 120.0
C18' C17' C16' 120.0
C18' C17' H17B 120.0
C16' C17' H17B 120.0
C17' C18' C19' 120.0
C17' C18' H18B 120.0
C19' C18' H18B 120.0
C20' C19' C18' 120.0
C20' C19' H19B 120.0
C18' C19' H19B 120.0
C19' C20' C15' 120.0
C19' C20' H20B 120.0
C15' C20' H20B 120.0

loop_
_geom_bond_atom_site_label_1
_geom_bond_atom_site_label_2
_geom_bond_distance
O1 C11 1.254(5)
O2 C2 1.359(5)
O2 H2O 0.9802
N1 C11 1.316(6)
N1 H1NA 0.8961
N1 H1NB 0.8350
N2 C12 1.439(6)
N2 C13 1.445(6)
N2 C3 1.455(6)
C1 C10 1.385(6)
C1 C2 1.410(6)
C1 C11 1.438(6)
C2 C3 1.336(6)
C3 C4 1.432(6)
C4 C5 1.385(6)
C4 C9 1.408(6)
C5 C6 1.363(6)
C5 H5A 0.9500
C6 C7 1.390(6)
C6 H6A 0.9500
C7 C8 1.338(6)
C7 H7A 0.9500
C8 O3 1.37(3)
C8 O3' 1.394(16)
C8 C9 1.410(6)
C9 C10 1.382(6)
C10 O4' 1.33(3)
C10 O4 1.48(5)
C12 H12A 0.9800
C12 H12B 0.9800
C12 H12C 0.9800
C13 H13A 0.9800
C13 H13B 0.9800
C13 H13C 0.9800
O3 C14 1.253(14)
O4 C14 1.458(18)
C14 C15 1.470(12)
C14 H14A 1.0000
C15 C16 1.3900
C15 C20 1.3900
C16 C17 1.3900
C16 H16A 0.9500
C17 C18 1.3900
C17 H17A 0.9500
C18 C19 1.3900
C18 H18A 0.9500
C19 C20 1.3900
C19 H19A 0.9500
C20 H20A 0.9500
O3' C14' 1.278(9)
O4' C14' 1.451(15)
C14' C15' 1.486(7)
C14' H14B 1.0000
C15' C16' 1.3900
C15' C20' 1.3900
C16' C17' 1.3900
C16' H16B 0.9500
C17' C18' 1.3900
C17' H17B 0.9500
C18' C19' 1.3900
C18' H18B 0.9500
C19' C20' 1.3900
C19' H19B 0.9500
C20' H20B 0.9500

loop_
_geom_hbond_atom_site_label_D
_geom_hbond_atom_site_label_H
_geom_hbond_atom_site_label_A
_geom_hbond_distance_DH
_geom_hbond_distance_HA
_geom_hbond_distance_DA
_geom_hbond_angle_DHA
_geom_hbond_site_symmetry_A
O2 H2O O1 0.98 1.76 2.488(4) 128.5 .
N1 H1NA O1 0.90 2.04 2.868(5) 154.0 2_556
N1 H1NB O4 0.83 1.85 2.58(2) 145.4 .
N1 H1NB O4' 0.83 1.96 2.669(14) 142.1 .

loop_
_geom_torsion_atom_site_label_1
_geom_torsion_atom_site_label_2
_geom_torsion_atom_site_label_3
_geom_torsion_atom_site_label_4
_geom_torsion
C10 C1 C2 C3 -0.4(8)
C11 C1 C2 C3 177.8(5)
C10 C1 C2 O2 -179.7(5)
C11 C1 C2 O2 -1.5(7)
O2 C2 C3 C4 -179.9(5)
C1 C2 C3 C4 0.8(8)
O2 C2 C3 N2 0.7(8)
C1 C2 C3 N2 -178.6(5)
C12 N2 C3 C2 -65.3(7)
C13 N2 C3 C2 64.5(7)
C12 N2 C3 C4 115.3(5)
C13 N2 C3 C4 -114.9(5)
C2 C3 C4 C5 178.8(5)
N2 C3 C4 C5 -1.8(8)
C2 C3 C4 C9 -2.3(7)
N2 C3 C4 C9 177.1(5)
C9 C4 C5 C6 0.5(7)
C3 C4 C5 C6 179.4(5)
C4 C5 C6 C7 -0.1(8)
C5 C6 C7 C8 -0.5(8)
C6 C7 C8 O3 168.5(11)
C6 C7 C8 O3' -173.4(7)
C6 C7 C8 C9 0.7(8)
C5 C4 C9 C10 -177.4(5)
C3 C4 C9 C10 3.6(7)
C5 C4 C9 C8 -0.3(7)
C3 C4 C9 C8 -179.3(5)
C7 C8 C9 C10 176.7(5)
O3 C8 C9 C10 8.8(12)
O3' C8 C9 C10 -8.8(8)
C7 C8 C9 C4 -0.4(8)
O3 C8 C9 C4 -168.3(10)
O3' C8 C9 C4 174.1(7)
C4 C9 C10 O4' 176.6(13)
C8 C9 C10 O4' -0.5(14)
C4 C9 C10 C1 -3.5(8)
C8 C9 C10 C1 179.5(5)
C4 C9 C10 O4 -177(2)
C8 C9 C10 O4 6(2)
C2 C1 C10 O4' -178.3(13)
C11 C1 C10 O4' 3.5(15)
C2 C1 C10 C9 1.8(7)
C11 C1 C10 C9 -176.4(5)
C2 C1 C10 O4 175(2)
C11 C1 C10 O4 -3(2)
C10 C1 C11 O1 173.3(5)
C2 C1 C11 O1 -4.8(8)
C10 C1 C11 N1 -7.7(8)
C2 C1 C11 N1 174.2(5)
C7 C8 O3 C14 -168.3(15)
C9 C8 O3 C14 0(2)
C9 C10 O4 C14 -25(4)
C1 C10 O4 C14 161.2(18)
C8 O3 C14 O4 -27(3)
C8 O3 C14 C15 -160.5(14)
C10 O4 C14 O3 38(4)
C10 O4 C14 C15 176(2)
O3 C14 C15 C16 -94(2)
O4 C14 C15 C16 122(2)
O3 C14 C15 C20 89.1(19)
O4 C14 C15 C20 -55(2)
C20 C15 C16 C17 0.0
C14 C15 C16 C17 -176.6(16)
C15 C16 C17 C18 0.0
C16 C17 C18 C19 0.0
C17 C18 C19 C20 0.0
C18 C19 C20 C15 0.0
C16 C15 C20 C19 0.0
C14 C15 C20 C19 176.9(15)
C7 C8 O3' C14' 160.0(8)
C9 C8 O3' C14' -14.5(12)
C9 C10 O4' C14' 29.5(19)
C1 C10 O4' C14' -150.4(10)
C8 O3' C14' O4' 43.2(17)
C8 O3' C14' C15' 165.3(8)
C10 O4' C14' O3' -52(2)
C10 O4' C14' C15' -176.8(12)
O3' C14' C15' C16' -49.9(11)
O4' C14' C15' C16' 75.2(12)
O3' C14' C15' C20' 131.1(9)
O4' C14' C15' C20' -103.9(11)
C20' C15' C16' C17' 0.0
C14' C15' C16' C17' -179.0(9)
C15' C16' C17' C18' 0.0
C16' C17' C18' C19' 0.0
C17' C18' C19' C20' 0.0
C18' C19' C20' C15' 0.0
C16' C15' C20' C19' 0.0
C14' C15' C20' C19' 179.1(8)
